data_4070857
loop_
_publ_author_name
'Ke Chan, Pek'
'Kee Leong, Weng'

_publ_section_title
;
 Reaction of Cp*Ir(CO)2with Activated Perfluoroaromatic Compounds:
 Formation of Metallocarboxylic Acids via Aromatic Nucleophilic
 Substitution
;
_journal_issue 6
_journal_name_full Organometallics
_journal_page_first 1247
_journal_paper_doi 10.1021/om701078q
_journal_volume 27
_journal_year 2008
_chemical_formula_sum 'C20 H18 F4 Ir N O3'
_chemical_formula_weight 588.55
_chemical_name_systematic
; 
 ? 
;
_space_group_IT_number 2
_symmetry_cell_setting triclinic
_symmetry_space_group_name_Hall '-P 1'
_symmetry_space_group_name_H-M 'P -1'
_atom_sites_solution_hydrogens geom
_atom_sites_solution_primary direct
_atom_sites_solution_secondary difmap
_audit_creation_method SHELXL-97
_cell_angle_alpha 73.4480(10)
_cell_angle_beta 84.5460(10)
_cell_angle_gamma 75.8680(10)
_cell_formula_units_Z 2
_cell_length_a 8.2139(5)
_cell_length_b 9.1750(6)
_cell_length_c 14.0581(9)
_cell_measurement_reflns_used 5068
_cell_measurement_temperature 223(2)
_cell_measurement_theta_max 30.42
_cell_measurement_theta_min 2.94
_cell_volume 984.45(11)
_computing_cell_refinement 'Bruker SMART'
_computing_data_collection 'Bruker SMART'
_computing_data_reduction 'Bruker SAINT'
_computing_molecular_graphics 'Bruker SHELXTL'
_computing_publication_material 'Bruker SHELXTL'
_computing_structure_refinement 'SHELXL-97 (Sheldrick, 1997)'
_computing_structure_solution 'SHELXS-97 (Sheldrick, 1990)'
_diffrn_ambient_temperature 223(2)
_diffrn_measured_fraction_theta_full 1.000
_diffrn_measured_fraction_theta_max 1.000
_diffrn_measurement_device_type 'CCD area detector'
_diffrn_measurement_method 'phi and omega scans'
_diffrn_radiation_monochromator graphite
_diffrn_radiation_source 'fine-focus sealed tube'
_diffrn_radiation_type MoK\a
_diffrn_radiation_wavelength 0.71073
_diffrn_reflns_av_R_equivalents 0.0231
_diffrn_reflns_av_sigmaI/netI 0.0214
_diffrn_reflns_limit_h_max 10
_diffrn_reflns_limit_h_min -10
_diffrn_reflns_limit_k_max 11
_diffrn_reflns_limit_k_min -10
_diffrn_reflns_limit_l_max 17
_diffrn_reflns_limit_l_min 0
_diffrn_reflns_number 15037
_diffrn_reflns_theta_full 26.37
_diffrn_reflns_theta_max 26.37
_diffrn_reflns_theta_min 2.38
_exptl_absorpt_coefficient_mu 6.839
_exptl_absorpt_correction_T_max 0.2906
_exptl_absorpt_correction_T_min 0.1613
_exptl_absorpt_correction_type SADABS
_exptl_crystal_colour colourless
_exptl_crystal_density_diffrn 1.986
_exptl_crystal_density_meas 0
_exptl_crystal_density_method 'not measured'
_exptl_crystal_description block
_exptl_crystal_F_000 564
_exptl_crystal_size_max 0.42
_exptl_crystal_size_mid 0.32
_exptl_crystal_size_min 0.24
_refine_diff_density_max 1.001
_refine_diff_density_min -0.439
_refine_diff_density_rms 0.081
_refine_ls_extinction_method none
_refine_ls_goodness_of_fit_ref 1.063
_refine_ls_hydrogen_treatment mixed
_refine_ls_matrix_type full
_refine_ls_number_parameters 268
_refine_ls_number_reflns 4034
_refine_ls_number_restraints 0
_refine_ls_restrained_S_all 1.063
_refine_ls_R_factor_all 0.0177
_refine_ls_R_factor_gt 0.0171
_refine_ls_shift/su_max 0.002
_refine_ls_shift/su_mean 0.000
_refine_ls_structure_factor_coef Fsqd
_refine_ls_weighting_details 'calc w=1/[\s^2^(Fo^2^)+(0.0196P)^2^+0.8896P] where P=(Fo^2^+2Fc^2^)/3'
_refine_ls_weighting_scheme calc
_refine_ls_wR_factor_gt 0.0422
_refine_ls_wR_factor_ref 0.0424
_reflns_number_gt 3932
_reflns_number_total 4034
_reflns_threshold_expression >2sigma(I)
_cod_data_source_file om701078q-file004.cif
_cod_data_source_block pk15
_cod_depositor_comments
;
The following automatic conversions were performed:

'_symmetry_cell_setting' value 'Triclinic' changed to 'triclinic'
according to /home/saulius/struct/CIF-dictionaries/cif_core.dic
dictionary named 'cif_core.dic' version 2.4.1 from 2010-06-29.

Automatic conversion script
Id: cif_fix_values 1715 2011-07-08 13:25:40Z adriana 
;
_cod_original_sg_symbol_H-M P-1
_cod_database_code 4070857

loop_
_symmetry_equiv_pos_as_xyz
'x, y, z'
'-x, -y, -z'

loop_
_atom_site_label
_atom_site_type_symbol
_atom_site_fract_x
_atom_site_fract_y
_atom_site_fract_z
_atom_site_U_iso_or_equiv
_atom_site_adp_type
_atom_site_occupancy
_atom_site_symmetry_multiplicity
_atom_site_calc_flag
_atom_site_refinement_flags
Ir1 Ir 0.813155(12) 0.612172(12) 0.691100(7) 0.02354(4) Uani 1 1 d .
F22 F 0.4983(2) 0.9029(3) 0.69532(16) 0.0501(5) Uani 1 1 d .
F23 F 0.4312(3) 1.0994(3) 0.80747(19) 0.0603(6) Uani 1 1 d .
F25 F 0.9771(3) 0.9167(3) 0.93008(16) 0.0534(5) Uani 1 1 d .
F26 F 1.0480(2) 0.7150(2) 0.82165(14) 0.0411(4) Uani 1 1 d .
N27 N 0.6109(5) 1.1773(4) 0.9973(3) 0.0653(10) Uani 1 1 d .
O11 O 0.6449(3) 0.8065(3) 0.50133(18) 0.0510(6) Uani 1 1 d .
O31 O 1.1659(3) 0.5670(3) 0.62566(17) 0.0398(5) Uani 1 1 d .
O32 O 1.0331(3) 0.8170(3) 0.59719(17) 0.0370(5) Uani 1 1 d .
C1 C 0.6961(4) 0.4112(3) 0.7022(2) 0.0288(6) Uani 1 1 d .
C2 C 0.8748(4) 0.3549(3) 0.7101(2) 0.0289(6) Uani 1 1 d .
C3 C 0.9220(3) 0.3816(3) 0.7987(2) 0.0273(6) Uani 1 1 d .
C4 C 0.7746(3) 0.4544(3) 0.8437(2) 0.0267(6) Uani 1 1 d .
C5 C 0.6335(3) 0.4753(3) 0.7840(2) 0.0263(6) Uani 1 1 d .
C6 C 0.5921(4) 0.3971(4) 0.6244(2) 0.0396(7) Uani 1 1 d .
H6A H 0.6530 0.4134 0.5611 0.059 Uiso 1 1 calc R
H6B H 0.4871 0.4750 0.6188 0.059 Uiso 1 1 calc R
H6C H 0.5690 0.2937 0.6431 0.059 Uiso 1 1 calc R
C7 C 0.9904(4) 0.2658(4) 0.6461(3) 0.0439(8) Uani 1 1 d .
H7A H 1.0065 0.1547 0.6775 0.066 Uiso 1 1 calc R
H7B H 1.0980 0.2947 0.6378 0.066 Uiso 1 1 calc R
H7C H 0.9416 0.2905 0.5817 0.066 Uiso 1 1 calc R
C8 C 1.0953(4) 0.3276(4) 0.8396(2) 0.0378(7) Uani 1 1 d .
H8A H 1.1030 0.3815 0.8886 0.057 Uiso 1 1 calc R
H8B H 1.1769 0.3504 0.7861 0.057 Uiso 1 1 calc R
H8C H 1.1181 0.2160 0.8704 0.057 Uiso 1 1 calc R
C9 C 0.7636(4) 0.4940(4) 0.9406(2) 0.0347(7) Uani 1 1 d .
H9A H 0.7472 0.4047 0.9942 0.052 Uiso 1 1 calc R
H9B H 0.6697 0.5820 0.9403 0.052 Uiso 1 1 calc R
H9C H 0.8668 0.5211 0.9501 0.052 Uiso 1 1 calc R
C10 C 0.4528(4) 0.5352(4) 0.8105(2) 0.0357(7) Uani 1 1 d .
H10A H 0.3856 0.5645 0.7520 0.054 Uiso 1 1 calc R
H10B H 0.4427 0.6256 0.8352 0.054 Uiso 1 1 calc R
H10C H 0.4133 0.4541 0.8614 0.054 Uiso 1 1 calc R
C11 C 0.7109(4) 0.7377(4) 0.5726(2) 0.0332(6) Uani 1 1 d .
C21 C 0.7762(4) 0.7966(3) 0.7537(2) 0.0279(6) Uani 1 1 d .
C22 C 0.6228(4) 0.9025(4) 0.7525(2) 0.0354(7) Uani 1 1 d .
C23 C 0.5850(4) 1.0055(4) 0.8097(3) 0.0409(8) Uani 1 1 d .
C24 C 0.7018(5) 1.0114(4) 0.8725(3) 0.0408(8) Uani 1 1 d .
C25 C 0.8588(4) 0.9136(4) 0.8717(2) 0.0379(7) Uani 1 1 d .
C26 C 0.8928(4) 0.8111(3) 0.8141(2) 0.0306(6) Uani 1 1 d .
C27 C 0.6521(6) 1.1068(4) 0.9408(3) 0.0521(10) Uani 1 1 d .
C31 C 1.0378(3) 0.6607(4) 0.6322(2) 0.0285(6) Uani 1 1 d .
C32 C 1.1899(4) 0.8611(4) 0.5635(3) 0.0447(8) Uani 1 1 d .
H32A H 1.2691 0.8182 0.6168 0.067 Uiso 1 1 calc R
H32B H 1.1712 0.9740 0.5436 0.067 Uiso 1 1 calc R
H32C H 1.2348 0.8208 0.5073 0.067 Uiso 1 1 calc R

loop_
_atom_site_aniso_label
_atom_site_aniso_U_11
_atom_site_aniso_U_22
_atom_site_aniso_U_33
_atom_site_aniso_U_23
_atom_site_aniso_U_13
_atom_site_aniso_U_12
Ir1 0.01831(6) 0.03044(7) 0.02135(6) -0.00737(4) 0.00107(4) -0.00483(4)
F22 0.0277(10) 0.0575(12) 0.0616(13) -0.0209(10) -0.0106(9) 0.0057(9)
F23 0.0435(12) 0.0466(12) 0.0810(16) -0.0238(11) 0.0102(11) 0.0111(10)
F25 0.0593(13) 0.0627(13) 0.0529(12) -0.0320(11) -0.0027(10) -0.0214(11)
F26 0.0282(9) 0.0508(11) 0.0465(11) -0.0228(9) -0.0078(8) 0.0010(8)
N27 0.086(3) 0.0474(18) 0.073(2) -0.0323(18) 0.029(2) -0.0270(18)
O11 0.0452(14) 0.0656(16) 0.0341(13) 0.0012(12) -0.0110(11) -0.0112(12)
O31 0.0230(11) 0.0442(13) 0.0469(13) -0.0087(10) 0.0080(9) -0.0054(9)
O32 0.0293(11) 0.0363(11) 0.0439(13) -0.0075(10) 0.0057(9) -0.0113(9)
C1 0.0289(14) 0.0346(15) 0.0251(14) -0.0093(12) -0.0001(11) -0.0102(12)
C2 0.0290(14) 0.0323(14) 0.0249(14) -0.0093(11) 0.0031(11) -0.0057(12)
C3 0.0218(13) 0.0329(14) 0.0257(14) -0.0070(11) -0.0005(11) -0.0050(11)
C4 0.0257(14) 0.0312(14) 0.0240(13) -0.0072(11) -0.0007(11) -0.0086(11)
C5 0.0226(13) 0.0322(14) 0.0238(13) -0.0075(11) 0.0010(11) -0.0066(11)
C6 0.0410(18) 0.0524(19) 0.0329(16) -0.0165(15) -0.0055(14) -0.0168(15)
C7 0.0435(19) 0.0467(19) 0.0426(19) -0.0237(16) 0.0074(15) -0.0015(15)
C8 0.0238(15) 0.0452(18) 0.0381(17) -0.0041(14) -0.0055(12) -0.0028(13)
C9 0.0378(16) 0.0443(17) 0.0238(14) -0.0106(13) 0.0015(12) -0.0121(14)
C10 0.0244(15) 0.0477(18) 0.0341(16) -0.0105(14) 0.0045(12) -0.0092(13)
C11 0.0279(15) 0.0424(17) 0.0267(15) -0.0035(13) -0.0003(12) -0.0104(13)
C21 0.0262(14) 0.0277(13) 0.0282(14) -0.0062(11) 0.0033(11) -0.0063(11)
C22 0.0275(15) 0.0359(16) 0.0398(17) -0.0090(13) 0.0014(13) -0.0038(12)
C23 0.0354(17) 0.0295(15) 0.050(2) -0.0091(14) 0.0121(15) -0.0005(13)
C24 0.052(2) 0.0280(15) 0.0455(19) -0.0154(14) 0.0156(16) -0.0145(14)
C25 0.0446(18) 0.0377(16) 0.0361(17) -0.0124(13) 0.0051(14) -0.0179(14)
C26 0.0257(14) 0.0326(15) 0.0339(15) -0.0102(12) 0.0023(12) -0.0068(12)
C27 0.078(3) 0.0350(18) 0.051(2) -0.0206(17) 0.025(2) -0.0271(18)
C31 0.0223(13) 0.0407(16) 0.0240(13) -0.0099(12) 0.0006(11) -0.0087(12)
C32 0.0352(17) 0.0457(19) 0.055(2) -0.0091(16) 0.0042(15) -0.0202(15)

loop_
_atom_type_symbol
_atom_type_description
_atom_type_scat_dispersion_real
_atom_type_scat_dispersion_imag
_atom_type_scat_source
C C 0.0033 0.0016 'International Tables Vol C Tables 4.2.6.8 and 6.1.1.4'
H H 0.0000 0.0000 'International Tables Vol C Tables 4.2.6.8 and 6.1.1.4'
N N 0.0061 0.0033 'International Tables Vol C Tables 4.2.6.8 and 6.1.1.4'
O O 0.0106 0.0060 'International Tables Vol C Tables 4.2.6.8 and 6.1.1.4'
F F 0.0171 0.0103 'International Tables Vol C Tables 4.2.6.8 and 6.1.1.4'
Ir Ir -1.4442 7.9887 'International Tables Vol C Tables 4.2.6.8 and 6.1.1.4'

loop_
_geom_angle_atom_site_label_1
_geom_angle_atom_site_label_2
_geom_angle_atom_site_label_3
_geom_angle
C11 Ir1 C31 89.09(12)
C11 Ir1 C21 93.41(13)
C31 Ir1 C21 88.84(11)
C11 Ir1 C2 116.34(12)
C31 Ir1 C2 99.44(11)
C21 Ir1 C2 149.03(11)
C11 Ir1 C1 95.49(12)
C31 Ir1 C1 132.55(11)
C21 Ir1 C1 137.64(11)
C2 Ir1 C1 37.43(10)
C11 Ir1 C5 109.21(12)
C31 Ir1 C5 158.40(11)
C21 Ir1 C5 101.03(11)
C2 Ir1 C5 62.60(10)
C1 Ir1 C5 37.29(10)
C11 Ir1 C3 153.79(13)
C31 Ir1 C3 96.41(11)
C21 Ir1 C3 112.25(11)
C2 Ir1 C3 37.48(10)
C1 Ir1 C3 62.17(10)
C5 Ir1 C3 62.11(10)
C11 Ir1 C4 145.60(12)
C31 Ir1 C4 125.29(11)
C21 Ir1 C4 88.85(10)
C2 Ir1 C4 61.98(10)
C1 Ir1 C4 61.80(10)
C5 Ir1 C4 37.16(10)
C3 Ir1 C4 36.63(10)
C31 O32 C32 117.2(2)
C2 C1 C5 108.4(2)
C2 C1 C6 125.5(3)
C5 C1 C6 126.0(3)
C2 C1 Ir1 70.96(16)
C5 C1 Ir1 71.73(16)
C6 C1 Ir1 125.7(2)
C1 C2 C3 107.5(2)
C1 C2 C7 126.9(3)
C3 C2 C7 125.1(3)
C1 C2 Ir1 71.61(16)
C3 C2 Ir1 72.03(16)
C7 C2 Ir1 127.6(2)
C4 C3 C2 108.1(2)
C4 C3 C8 126.7(3)
C2 C3 C8 125.0(3)
C4 C3 Ir1 72.12(16)
C2 C3 Ir1 70.49(16)
C8 C3 Ir1 127.2(2)
C3 C4 C5 108.8(2)
C3 C4 C9 126.2(3)
C5 C4 C9 124.9(3)
C3 C4 Ir1 71.26(16)
C5 C4 Ir1 70.92(15)
C9 C4 Ir1 126.8(2)
C1 C5 C4 107.2(2)
C1 C5 C10 126.9(3)
C4 C5 C10 125.5(3)
C1 C5 Ir1 70.99(16)
C4 C5 Ir1 71.92(16)
C10 C5 Ir1 128.0(2)
O11 C11 Ir1 176.0(3)
C22 C21 C26 113.6(3)
C22 C21 Ir1 122.6(2)
C26 C21 Ir1 122.9(2)
F22 C22 C23 116.5(3)
F22 C22 C21 119.8(3)
C23 C22 C21 123.6(3)
F23 C23 C22 119.9(3)
F23 C23 C24 119.0(3)
C22 C23 C24 121.0(3)
C25 C24 C23 117.0(3)
C25 C24 C27 123.1(4)
C23 C24 C27 119.7(3)
F25 C25 C26 120.0(3)
F25 C25 C24 119.2(3)
C26 C25 C24 120.7(3)
F26 C26 C25 116.4(3)
F26 C26 C21 119.7(3)
C25 C26 C21 123.9(3)
N27 C27 C24 177.3(4)
O31 C31 O32 119.9(3)
O31 C31 Ir1 126.3(2)
O32 C31 Ir1 113.84(19)

loop_
_geom_bond_atom_site_label_1
_geom_bond_atom_site_label_2
_geom_bond_distance
Ir1 C11 1.873(3)
Ir1 C31 2.047(3)
Ir1 C21 2.068(3)
Ir1 C2 2.232(3)
Ir1 C1 2.241(3)
Ir1 C5 2.250(3)
Ir1 C3 2.252(3)
Ir1 C4 2.263(3)
F22 C22 1.358(4)
F23 C23 1.341(4)
F25 C25 1.340(4)
F26 C26 1.355(3)
N27 C27 1.140(5)
O11 C11 1.127(4)
O31 C31 1.200(4)
O32 C31 1.369(4)
O32 C32 1.441(4)
C1 C2 1.435(4)
C1 C5 1.436(4)
C1 C6 1.501(4)
C2 C3 1.441(4)
C2 C7 1.502(4)
C3 C4 1.419(4)
C3 C8 1.500(4)
C4 C5 1.438(4)
C4 C9 1.495(4)
C5 C10 1.502(4)
C21 C22 1.389(4)
C21 C26 1.392(4)
C22 C23 1.371(5)
C23 C24 1.384(5)
C24 C25 1.381(5)
C24 C27 1.443(5)
C25 C26 1.372(4)
